data_4329203
loop_
_publ_author_name
'Andreas Sauer'
'Jean-Charles Buffet'
'Thomas P. Spaniol'
'Haruki Nagae'
'Kazushi Mashima'
'Jun Okuda'

_publ_contact_author_address
;
        Institute of Inorganic Chemistry
        RWTH Aachen University
        Landoltweg 1
        D-52056 Aachen
        Germany
;
_publ_contact_author_email jun.okuda@ac.rwth-aachen.de
_publ_contact_author_fax 0049-241-8092644
_publ_contact_author_name 'Jun Okuda'
_publ_contact_author_phone 0049-241-8094645
_publ_section_title
;
 Synthesis, Characterization, and Lactide Polymerization Activity of Group
 4 Metal Complexes Containing Two Bis(phenolate) Ligands
;
_journal_name_full 'Inorganic Chemistry'
_journal_page_first 5764
_journal_page_last 5770
_journal_paper_doi 10.1021/ic300271h
_journal_volume 51
_journal_year 2012
_chemical_formula_moiety 'C60 H88 O4 S4 Zr, 2(C6 H6)'
_chemical_formula_sum 'C72 H100 O4 S4 Zr'
_chemical_formula_weight 1248.98
_chemical_name_systematic
;
 ?
;
_space_group_IT_number 60
_symmetry_cell_setting orthorhombic
_symmetry_space_group_name_Hall '-P 2n 2ab'
_symmetry_space_group_name_H-M 'P b c n'
_atom_sites_solution_hydrogens geom
_atom_sites_solution_primary direct
_atom_sites_solution_secondary difmap
_audit_creation_method SHELXL-97
_cell_angle_alpha 90.00
_cell_angle_beta 90.00
_cell_angle_gamma 90.00
_cell_formula_units_Z 4
_cell_length_a 13.253(3)
_cell_length_b 17.565(3)
_cell_length_c 29.055(6)
_cell_measurement_reflns_used 7760
_cell_measurement_temperature 110(2)
_cell_measurement_theta_max 26.55
_cell_measurement_theta_min 2.38
_cell_volume 6764(2)
_computing_cell_refinement 'Bruker SMART (2001)'
_computing_data_collection 'Bruker SMART (2001)'
_computing_data_reduction 'Bruker SAINT+ (1999)'
_computing_molecular_graphics 'ORTEP-III (Farrugia, 1999)'
_computing_structure_refinement 'SHELXL-97 (Sheldrick, 1997)'
_computing_structure_solution 'SIR-92 (Altomare 1992)'
_diffrn_ambient_temperature 110(2)
_diffrn_measured_fraction_theta_full 0.996
_diffrn_measured_fraction_theta_max 0.996
_diffrn_measurement_device_type 'APEX Area Detector'
_diffrn_measurement_method 'omega scans'
_diffrn_radiation_monochromator 'multilayer optics'
_diffrn_radiation_source 'INCOATEC microsource'
_diffrn_radiation_type MoK\a
_diffrn_radiation_wavelength 0.71073
_diffrn_reflns_av_R_equivalents 0.0930
_diffrn_reflns_av_sigmaI/netI 0.0869
_diffrn_reflns_limit_h_max 16
_diffrn_reflns_limit_h_min -16
_diffrn_reflns_limit_k_max 22
_diffrn_reflns_limit_k_min -22
_diffrn_reflns_limit_l_max 36
_diffrn_reflns_limit_l_min -36
_diffrn_reflns_number 75579
_diffrn_reflns_theta_full 26.56
_diffrn_reflns_theta_max 26.56
_diffrn_reflns_theta_min 2.05
_exptl_absorpt_coefficient_mu 0.332
_exptl_absorpt_correction_T_max 0.9098
_exptl_absorpt_correction_T_min 0.8786
_exptl_absorpt_correction_type multi-scan
_exptl_absorpt_process_details 'Platon Mulabs'
_exptl_crystal_colour colourless
_exptl_crystal_density_diffrn 1.227
_exptl_crystal_description cube
_exptl_crystal_F_000 2672
_exptl_crystal_size_max 0.40
_exptl_crystal_size_mid 0.33
_exptl_crystal_size_min 0.29
_refine_diff_density_max 2.556
_refine_diff_density_min -2.523
_refine_diff_density_rms 0.118
_refine_ls_extinction_coef 0.0016(3)
_refine_ls_extinction_expression Fc^*^=kFc[1+0.001xFc^2^\l^3^/sin(2\q)]^-1/4^
_refine_ls_extinction_method SHELXL
_refine_ls_goodness_of_fit_ref 1.038
_refine_ls_hydrogen_treatment constr
_refine_ls_matrix_type full
_refine_ls_number_parameters 379
_refine_ls_number_reflns 7029
_refine_ls_number_restraints 0
_refine_ls_restrained_S_all 1.038
_refine_ls_R_factor_all 0.0882
_refine_ls_R_factor_gt 0.0624
_refine_ls_shift/su_max 0.000
_refine_ls_shift/su_mean 0.000
_refine_ls_structure_factor_coef Fsqd
_refine_ls_weighting_details 'calc w=1/[\s^2^(Fo^2^)+(0.0849P)^2^+1.5467P] where P=(Fo^2^+2Fc^2^)/3'
_refine_ls_weighting_scheme calc
_refine_ls_wR_factor_gt 0.1694
_refine_ls_wR_factor_ref 0.1771
_reflns_number_gt 4589
_reflns_number_total 7029
_reflns_threshold_expression >2sigma(I)
_cod_data_source_file ic300271h_si_002_2.cif
_cod_data_source_block Zr-(1)2
_cod_database_code 4329203

loop_
_symmetry_equiv_pos_as_xyz
'x, y, z'
'-x+1/2, -y+1/2, z+1/2'
'x+1/2, -y+1/2, -z'
'-x, y, -z+1/2'
'-x, -y, -z'
'x-1/2, y-1/2, -z-1/2'
'-x-1/2, y-1/2, z'
'x, -y, z-1/2'

loop_
_atom_site_label
_atom_site_type_symbol
_atom_site_fract_x
_atom_site_fract_y
_atom_site_fract_z
_atom_site_U_iso_or_equiv
_atom_site_adp_type
_atom_site_occupancy
_atom_site_symmetry_multiplicity
_atom_site_calc_flag
_atom_site_refinement_flags
Zr1 Zr 0.0000 0.28636(3) 0.2500 0.00928(16) Uani 1 2 d S
S1 S -0.07056(8) 0.37011(6) 0.33158(4) 0.0145(2) Uani 1 1 d .
S2 S 0.06875(8) 0.20339(6) 0.33158(4) 0.0142(2) Uani 1 1 d .
O1 O 0.10785(19) 0.35821(15) 0.27505(9) 0.0122(6) Uani 1 1 d .
O2 O -0.1088(2) 0.21457(15) 0.27420(9) 0.0131(6) Uani 1 1 d .
C1 C 0.1208(3) 0.4090(2) 0.30939(14) 0.0128(9) Uani 1 1 d .
C2 C 0.0391(3) 0.4261(2) 0.33820(13) 0.0117(8) Uani 1 1 d .
C3 C 0.0464(3) 0.4811(2) 0.37309(14) 0.0144(9) Uani 1 1 d .
H3 H -0.0105 0.4917 0.3919 0.017 Uiso 1 1 calc R
C4 C 0.1353(3) 0.5197(2) 0.38035(14) 0.0162(9) Uani 1 1 d .
C5 C 0.2179(3) 0.4995(2) 0.35276(14) 0.0140(9) Uani 1 1 d .
H5 H 0.2800 0.5251 0.3579 0.017 Uiso 1 1 calc R
C6 C 0.2149(3) 0.4442(2) 0.31812(13) 0.0127(9) Uani 1 1 d .
C7 C 0.1446(4) 0.5852(2) 0.41608(15) 0.0214(10) Uani 1 1 d .
C8 C 0.0778(4) 0.5699(3) 0.45807(18) 0.0465(16) Uani 1 1 d .
H8A H 0.0843 0.6121 0.4799 0.070 Uiso 1 1 calc R
H8B H 0.0991 0.5224 0.4729 0.070 Uiso 1 1 calc R
H8C H 0.0073 0.5653 0.4483 0.070 Uiso 1 1 calc R
C9 C 0.2527(4) 0.5942(3) 0.43405(18) 0.0420(14) Uani 1 1 d .
H9A H 0.2973 0.6084 0.4086 0.063 Uiso 1 1 calc R
H9B H 0.2755 0.5459 0.4474 0.063 Uiso 1 1 calc R
H9C H 0.2544 0.6340 0.4577 0.063 Uiso 1 1 calc R
C10 C 0.1148(6) 0.6590(3) 0.3926(2) 0.066(2) Uani 1 1 d .
H10A H 0.0440 0.6560 0.3829 0.099 Uiso 1 1 calc R
H10B H 0.1577 0.6670 0.3655 0.099 Uiso 1 1 calc R
H10C H 0.1234 0.7015 0.4141 0.099 Uiso 1 1 calc R
C11 C 0.3122(3) 0.4190(2) 0.29367(15) 0.0170(9) Uani 1 1 d .
C12 C 0.3019(3) 0.4256(2) 0.24121(13) 0.0201(10) Uani 1 1 d .
H12A H 0.2964 0.4794 0.2326 0.030 Uiso 1 1 calc R
H12B H 0.2412 0.3984 0.2311 0.030 Uiso 1 1 calc R
H12C H 0.3614 0.4033 0.2264 0.030 Uiso 1 1 calc R
C13 C 0.3328(3) 0.3354(2) 0.30734(15) 0.0240(10) Uani 1 1 d .
H13A H 0.3954 0.3180 0.2928 0.036 Uiso 1 1 calc R
H13B H 0.2766 0.3033 0.2970 0.036 Uiso 1 1 calc R
H13C H 0.3394 0.3317 0.3409 0.036 Uiso 1 1 calc R
C14 C 0.4032(3) 0.4665(3) 0.30794(17) 0.0286(11) Uani 1 1 d .
H14A H 0.3922 0.5198 0.2992 0.043 Uiso 1 1 calc R
H14B H 0.4637 0.4473 0.2924 0.043 Uiso 1 1 calc R
H14C H 0.4123 0.4631 0.3414 0.043 Uiso 1 1 calc R
C15 C -0.0530(3) 0.3060(2) 0.38036(14) 0.0175(9) Uani 1 1 d .
H15A H -0.0598 0.3357 0.4092 0.021 Uiso 1 1 calc R
H15B H -0.1075 0.2675 0.3800 0.021 Uiso 1 1 calc R
C16 C 0.0473(3) 0.2653(2) 0.38093(14) 0.0183(10) Uani 1 1 d .
H16A H 0.0517 0.2345 0.4094 0.022 Uiso 1 1 calc R
H16B H 0.1019 0.3038 0.3821 0.022 Uiso 1 1 calc R
C17 C -0.0402(3) 0.1452(2) 0.33669(14) 0.0133(9) Uani 1 1 d .
C18 C -0.1207(3) 0.1616(2) 0.30754(13) 0.0110(8) Uani 1 1 d .
C19 C -0.2136(3) 0.1232(2) 0.31488(13) 0.0128(9) Uani 1 1 d .
C20 C -0.2153(3) 0.0666(2) 0.34839(14) 0.0164(9) Uani 1 1 d .
H20 H -0.2762 0.0387 0.3522 0.020 Uiso 1 1 calc R
C21 C -0.1340(3) 0.0477(2) 0.37692(13) 0.0132(9) Uani 1 1 d .
C22 C -0.0456(3) 0.0893(2) 0.37099(14) 0.0145(9) Uani 1 1 d .
H22 H 0.0110 0.0799 0.3902 0.017 Uiso 1 1 calc R
C23 C -0.1435(3) -0.0179(2) 0.41135(14) 0.0168(9) Uani 1 1 d .
C24 C -0.1427(4) -0.0939(2) 0.38520(16) 0.0296(12) Uani 1 1 d .
H24A H -0.1979 -0.0945 0.3627 0.044 Uiso 1 1 calc R
H24B H -0.1516 -0.1359 0.4070 0.044 Uiso 1 1 calc R
H24C H -0.0782 -0.0998 0.3691 0.044 Uiso 1 1 calc R
C25 C -0.2429(4) -0.0118(3) 0.43768(16) 0.0313(12) Uani 1 1 d .
H25A H -0.2463 0.0377 0.4532 0.047 Uiso 1 1 calc R
H25B H -0.2467 -0.0526 0.4606 0.047 Uiso 1 1 calc R
H25C H -0.2994 -0.0164 0.4161 0.047 Uiso 1 1 calc R
C26 C -0.0574(4) -0.0175(3) 0.44602(16) 0.0329(13) Uani 1 1 d .
H26A H 0.0062 -0.0287 0.4302 0.049 Uiso 1 1 calc R
H26B H -0.0698 -0.0563 0.4696 0.049 Uiso 1 1 calc R
H26C H -0.0531 0.0327 0.4606 0.049 Uiso 1 1 calc R
C27 C -0.3108(3) 0.1473(2) 0.28971(14) 0.0167(9) Uani 1 1 d .
C28 C -0.3348(3) 0.2298(2) 0.30406(16) 0.0261(11) Uani 1 1 d .
H28A H -0.3469 0.2318 0.3373 0.039 Uiso 1 1 calc R
H28B H -0.3951 0.2474 0.2877 0.039 Uiso 1 1 calc R
H28C H -0.2776 0.2628 0.2963 0.039 Uiso 1 1 calc R
C29 C -0.4003(3) 0.0972(3) 0.30341(17) 0.0324(13) Uani 1 1 d .
H29A H -0.3862 0.0442 0.2950 0.049 Uiso 1 1 calc R
H29B H -0.4610 0.1146 0.2873 0.049 Uiso 1 1 calc R
H29C H -0.4111 0.1007 0.3367 0.049 Uiso 1 1 calc R
C30 C -0.2985(3) 0.1414(2) 0.23727(13) 0.0196(10) Uani 1 1 d .
H30A H -0.2429 0.1743 0.2273 0.029 Uiso 1 1 calc R
H30B H -0.3611 0.1577 0.2222 0.029 Uiso 1 1 calc R
H30C H -0.2837 0.0886 0.2288 0.029 Uiso 1 1 calc R
C31 C 0.7533(5) 0.2207(4) 0.4621(2) 0.0576(18) Uani 1 1 d .
H31 H 0.7559 0.2488 0.4342 0.069 Uiso 1 1 calc R
C32 C 0.6616(5) 0.1962(4) 0.4786(2) 0.0552(17) Uani 1 1 d .
H32 H 0.6016 0.2072 0.4620 0.066 Uiso 1 1 calc R
C33 C 0.6569(5) 0.1568(3) 0.5180(2) 0.0507(16) Uani 1 1 d .
H33 H 0.5933 0.1401 0.5293 0.061 Uiso 1 1 calc R
C34 C 0.7434(6) 0.1403(3) 0.54258(19) 0.0499(17) Uani 1 1 d .
H34 H 0.7396 0.1122 0.5705 0.060 Uiso 1 1 calc R
C35 C 0.8364(5) 0.1653(3) 0.5260(2) 0.0507(16) Uani 1 1 d .
H35 H 0.8966 0.1549 0.5426 0.061 Uiso 1 1 calc R
C36 C 0.8401(5) 0.2053(3) 0.4852(2) 0.0510(16) Uani 1 1 d .
H36 H 0.9031 0.2221 0.4733 0.061 Uiso 1 1 calc R

loop_
_atom_site_aniso_label
_atom_site_aniso_U_11
_atom_site_aniso_U_22
_atom_site_aniso_U_33
_atom_site_aniso_U_23
_atom_site_aniso_U_13
_atom_site_aniso_U_12
Zr1 0.0075(3) 0.0085(3) 0.0119(3) 0.000 -0.0004(3) 0.000
S1 0.0105(5) 0.0162(5) 0.0167(5) -0.0021(4) 0.0014(4) -0.0020(4)
S2 0.0113(5) 0.0149(5) 0.0164(5) 0.0014(4) -0.0013(4) -0.0018(4)
O1 0.0106(14) 0.0118(14) 0.0141(14) -0.0030(11) 0.0013(12) -0.0025(12)
O2 0.0120(15) 0.0124(14) 0.0151(15) 0.0033(11) -0.0020(12) -0.0019(12)
C1 0.014(2) 0.0088(19) 0.015(2) 0.0014(16) -0.0020(18) -0.0006(16)
C2 0.011(2) 0.0096(19) 0.015(2) 0.0013(16) -0.0016(17) -0.0006(16)
C3 0.014(2) 0.015(2) 0.014(2) -0.0012(17) 0.0019(17) 0.0026(17)
C4 0.019(2) 0.015(2) 0.014(2) 0.0020(17) -0.0017(18) 0.0032(18)
C5 0.013(2) 0.011(2) 0.018(2) -0.0010(16) -0.0028(17) -0.0029(16)
C6 0.012(2) 0.011(2) 0.015(2) 0.0011(16) 0.0007(17) -0.0006(16)
C7 0.029(3) 0.016(2) 0.019(2) -0.0048(18) -0.003(2) -0.001(2)
C8 0.045(4) 0.050(4) 0.044(3) -0.031(3) 0.020(3) -0.022(3)
C9 0.035(3) 0.056(4) 0.035(3) -0.027(3) 0.003(3) -0.009(3)
C10 0.140(7) 0.012(3) 0.047(4) -0.015(3) -0.040(4) 0.016(3)
C11 0.013(2) 0.018(2) 0.020(2) -0.0055(18) 0.0007(18) -0.0034(18)
C12 0.022(2) 0.020(2) 0.019(2) -0.0038(18) 0.0089(19) -0.0052(19)
C13 0.020(2) 0.024(2) 0.028(3) -0.003(2) 0.000(2) 0.006(2)
C14 0.016(2) 0.036(3) 0.033(3) -0.013(2) 0.002(2) -0.002(2)
C15 0.022(2) 0.017(2) 0.013(2) -0.0008(17) 0.0039(19) -0.0073(19)
C16 0.022(2) 0.018(2) 0.015(2) 0.0013(18) -0.0036(19) -0.0054(19)
C17 0.010(2) 0.014(2) 0.016(2) -0.0025(17) 0.0003(17) -0.0021(17)
C18 0.015(2) 0.0074(19) 0.010(2) -0.0013(15) 0.0006(17) 0.0018(16)
C19 0.013(2) 0.011(2) 0.014(2) -0.0003(16) -0.0004(17) 0.0004(16)
C20 0.017(2) 0.014(2) 0.018(2) 0.0001(17) -0.0005(18) -0.0031(18)
C21 0.018(2) 0.0088(19) 0.013(2) -0.0005(16) -0.0026(17) -0.0020(17)
C22 0.018(2) 0.011(2) 0.015(2) -0.0011(16) -0.0038(18) 0.0023(17)
C23 0.016(2) 0.017(2) 0.017(2) 0.0041(18) -0.0048(18) -0.0050(18)
C24 0.042(3) 0.017(2) 0.030(3) 0.005(2) 0.000(2) -0.006(2)
C25 0.034(3) 0.036(3) 0.024(3) 0.014(2) 0.011(2) 0.003(2)
C26 0.044(3) 0.028(3) 0.027(3) 0.013(2) -0.016(2) -0.008(2)
C27 0.009(2) 0.020(2) 0.021(2) 0.0068(18) -0.0037(18) -0.0033(17)
C28 0.021(3) 0.030(3) 0.027(3) 0.006(2) 0.006(2) 0.013(2)
C29 0.012(2) 0.045(3) 0.040(3) 0.027(3) -0.014(2) -0.014(2)
C30 0.018(2) 0.020(2) 0.021(2) 0.0025(18) -0.0082(18) -0.0054(19)
C31 0.057(4) 0.062(4) 0.054(4) 0.025(3) 0.015(4) 0.007(4)
C32 0.047(4) 0.068(4) 0.051(4) -0.003(3) 0.004(3) 0.004(3)
C33 0.058(4) 0.047(4) 0.048(4) -0.018(3) 0.018(3) -0.013(3)
C34 0.088(5) 0.027(3) 0.035(3) -0.007(3) 0.017(3) -0.006(3)
C35 0.059(4) 0.034(3) 0.059(4) -0.016(3) -0.011(3) 0.013(3)
C36 0.044(4) 0.049(4) 0.060(4) 0.005(3) 0.018(3) 0.001(3)

loop_
_atom_type_symbol
_atom_type_description
_atom_type_scat_dispersion_real
_atom_type_scat_dispersion_imag
_atom_type_scat_source
C C 0.0033 0.0016 'International Tables Vol C Tables 4.2.6.8 and 6.1.1.4'
H H 0.0000 0.0000 'International Tables Vol C Tables 4.2.6.8 and 6.1.1.4'
O O 0.0106 0.0060 'International Tables Vol C Tables 4.2.6.8 and 6.1.1.4'
S S 0.1246 0.1234 'International Tables Vol C Tables 4.2.6.8 and 6.1.1.4'
Zr Zr -2.9673 0.5597 'International Tables Vol C Tables 4.2.6.8 and 6.1.1.4'

loop_
_geom_angle_atom_site_label_1
_geom_angle_atom_site_label_2
_geom_angle_atom_site_label_3
_geom_angle
_geom_angle_site_symmetry_1
_geom_angle_site_symmetry_3
O2 Zr1 O2 103.64(15) . 4
O2 Zr1 O1 138.95(10) . .
O2 Zr1 O1 90.59(10) 4 .
O2 Zr1 O1 90.59(10) . 4
O2 Zr1 O1 138.95(10) 4 4
O1 Zr1 O1 103.60(15) . 4
O2 Zr1 S2 75.61(8) . 4
O2 Zr1 S2 68.48(8) 4 4
O1 Zr1 S2 144.53(7) . 4
O1 Zr1 S2 78.53(8) 4 4
O2 Zr1 S2 68.48(8) . .
O2 Zr1 S2 75.61(8) 4 .
O1 Zr1 S2 78.53(8) . .
O1 Zr1 S2 144.53(7) 4 .
S2 Zr1 S2 120.30(4) 4 .
O2 Zr1 S1 144.21(8) . 4
O2 Zr1 S1 78.86(8) 4 4
O1 Zr1 S1 75.85(8) . 4
O1 Zr1 S1 68.04(8) 4 4
S2 Zr1 S1 72.28(3) 4 4
S2 Zr1 S1 143.34(3) . 4
O2 Zr1 S1 78.86(8) . .
O2 Zr1 S1 144.21(8) 4 .
O1 Zr1 S1 68.04(8) . .
O1 Zr1 S1 75.85(8) 4 .
S2 Zr1 S1 143.34(3) 4 .
S2 Zr1 S1 72.28(3) . .
S1 Zr1 S1 120.00(4) 4 .
C2 S1 C15 98.87(19) . .
C2 S1 Zr1 96.02(13) . .
C15 S1 Zr1 106.06(14) . .
C17 S2 C16 98.70(19) . .
C17 S2 Zr1 95.80(13) . .
C16 S2 Zr1 106.94(14) . .
C1 O1 Zr1 139.6(2) . .
C18 O2 Zr1 139.0(2) . .
O1 C1 C2 119.0(3) . .
O1 C1 C6 122.2(4) . .
C2 C1 C6 118.7(4) . .
C1 C2 C3 121.7(4) . .
C1 C2 S1 116.8(3) . .
C3 C2 S1 121.3(3) . .
C4 C3 C2 120.6(4) . .
C4 C3 H3 119.7 . .
C2 C3 H3 119.7 . .
C3 C4 C5 117.1(4) . .
C3 C4 C7 122.4(4) . .
C5 C4 C7 120.5(4) . .
C6 C5 C4 124.4(4) . .
C6 C5 H5 117.8 . .
C4 C5 H5 117.8 . .
C5 C6 C1 117.2(4) . .
C5 C6 C11 120.5(4) . .
C1 C6 C11 122.1(3) . .
C10 C7 C8 111.0(5) . .
C10 C7 C9 108.0(4) . .
C8 C7 C9 106.7(4) . .
C10 C7 C4 108.1(4) . .
C8 C7 C4 110.9(4) . .
C9 C7 C4 112.2(4) . .
C7 C8 H8A 109.5 . .
C7 C8 H8B 109.5 . .
H8A C8 H8B 109.5 . .
C7 C8 H8C 109.5 . .
H8A C8 H8C 109.5 . .
H8B C8 H8C 109.5 . .
C7 C9 H9A 109.5 . .
C7 C9 H9B 109.5 . .
H9A C9 H9B 109.5 . .
C7 C9 H9C 109.5 . .
H9A C9 H9C 109.5 . .
H9B C9 H9C 109.5 . .
C7 C10 H10A 109.5 . .
C7 C10 H10B 109.5 . .
H10A C10 H10B 109.5 . .
C7 C10 H10C 109.5 . .
H10A C10 H10C 109.5 . .
H10B C10 H10C 109.5 . .
C14 C11 C12 107.4(4) . .
C14 C11 C6 112.4(3) . .
C12 C11 C6 111.3(3) . .
C14 C11 C13 108.1(4) . .
C12 C11 C13 110.0(3) . .
C6 C11 C13 107.6(3) . .
C11 C12 H12A 109.5 . .
C11 C12 H12B 109.5 . .
H12A C12 H12B 109.5 . .
C11 C12 H12C 109.5 . .
H12A C12 H12C 109.5 . .
H12B C12 H12C 109.5 . .
C11 C13 H13A 109.5 . .
C11 C13 H13B 109.5 . .
H13A C13 H13B 109.5 . .
C11 C13 H13C 109.5 . .
H13A C13 H13C 109.5 . .
H13B C13 H13C 109.5 . .
C11 C14 H14A 109.5 . .
C11 C14 H14B 109.5 . .
H14A C14 H14B 109.5 . .
C11 C14 H14C 109.5 . .
H14A C14 H14C 109.5 . .
H14B C14 H14C 109.5 . .
C16 C15 S1 114.4(3) . .
C16 C15 H15A 108.7 . .
S1 C15 H15A 108.7 . .
C16 C15 H15B 108.7 . .
S1 C15 H15B 108.7 . .
H15A C15 H15B 107.6 . .
C15 C16 S2 114.3(3) . .
C15 C16 H16A 108.7 . .
S2 C16 H16A 108.7 . .
C15 C16 H16B 108.7 . .
S2 C16 H16B 108.7 . .
H16A C16 H16B 107.6 . .
C18 C17 C22 122.6(4) . .
C18 C17 S2 117.0(3) . .
C22 C17 S2 120.3(3) . .
O2 C18 C17 119.2(3) . .
O2 C18 C19 122.4(3) . .
C17 C18 C19 118.4(3) . .
C20 C19 C18 117.3(4) . .
C20 C19 C27 121.0(4) . .
C18 C19 C27 121.6(3) . .
C19 C20 C21 124.9(4) . .
C19 C20 H20 117.6 . .
C21 C20 H20 117.6 . .
C22 C21 C20 116.7(4) . .
C22 C21 C23 123.1(4) . .
C20 C21 C23 120.2(4) . .
C21 C22 C17 119.9(4) . .
C21 C22 H22 120.0 . .
C17 C22 H22 120.0 . .
C26 C23 C25 108.4(4) . .
C26 C23 C21 111.6(3) . .
C25 C23 C21 110.2(3) . .
C26 C23 C24 109.0(4) . .
C25 C23 C24 108.4(4) . .
C21 C23 C24 109.3(3) . .
C23 C24 H24A 109.5 . .
C23 C24 H24B 109.5 . .
H24A C24 H24B 109.5 . .
C23 C24 H24C 109.5 . .
H24A C24 H24C 109.5 . .
H24B C24 H24C 109.5 . .
C23 C25 H25A 109.5 . .
C23 C25 H25B 109.5 . .
H25A C25 H25B 109.5 . .
C23 C25 H25C 109.5 . .
H25A C25 H25C 109.5 . .
H25B C25 H25C 109.5 . .
C23 C26 H26A 109.5 . .
C23 C26 H26B 109.5 . .
H26A C26 H26B 109.5 . .
C23 C26 H26C 109.5 . .
H26A C26 H26C 109.5 . .
H26B C26 H26C 109.5 . .
C29 C27 C30 107.6(4) . .
C29 C27 C19 111.6(3) . .
C30 C27 C19 111.4(3) . .
C29 C27 C28 108.1(4) . .
C30 C27 C28 110.7(3) . .
C19 C27 C28 107.6(3) . .
C27 C28 H28A 109.5 . .
C27 C28 H28B 109.5 . .
H28A C28 H28B 109.5 . .
C27 C28 H28C 109.5 . .
H28A C28 H28C 109.5 . .
H28B C28 H28C 109.5 . .
C27 C29 H29A 109.5 . .
C27 C29 H29B 109.5 . .
H29A C29 H29B 109.5 . .
C27 C29 H29C 109.5 . .
H29A C29 H29C 109.5 . .
H29B C29 H29C 109.5 . .
C27 C30 H30A 109.5 . .
C27 C30 H30B 109.5 . .
H30A C30 H30B 109.5 . .
C27 C30 H30C 109.5 . .
H30A C30 H30C 109.5 . .
H30B C30 H30C 109.5 . .
C36 C31 C32 120.9(6) . .
C36 C31 H31 119.6 . .
C32 C31 H31 119.6 . .
C33 C32 C31 120.1(7) . .
C33 C32 H32 120.0 . .
C31 C32 H32 120.0 . .
C32 C33 C34 120.7(6) . .
C32 C33 H33 119.6 . .
C34 C33 H33 119.6 . .
C33 C34 C35 119.3(6) . .
C33 C34 H34 120.4 . .
C35 C34 H34 120.4 . .
C36 C35 C34 119.3(6) . .
C36 C35 H35 120.3 . .
C34 C35 H35 120.3 . .
C31 C36 C35 119.7(6) . .
C31 C36 H36 120.2 . .
C35 C36 H36 120.2 . .

loop_
_geom_bond_atom_site_label_1
_geom_bond_atom_site_label_2
_geom_bond_distance
_geom_bond_site_symmetry_2
Zr1 O2 2.040(3) .
Zr1 O2 2.040(3) 4
Zr1 O1 2.041(3) .
Zr1 O1 2.041(3) 4
Zr1 S2 2.9279(11) 4
Zr1 S2 2.9279(11) .
Zr1 S1 2.9422(11) 4
Zr1 S1 2.9422(11) .
S1 C2 1.766(4) .
S1 C15 1.825(4) .
S2 C17 1.776(4) .
S2 C16 1.822(4) .
O1 C1 1.349(5) .
O2 C18 1.353(4) .
C1 C2 1.401(5) .
C1 C6 1.415(5) .
C2 C3 1.403(5) .
C3 C4 1.375(6) .
C3 H3 0.9500 .
C4 C5 1.403(6) .
C4 C7 1.554(6) .
C5 C6 1.399(5) .
C5 H5 0.9500 .
C6 C11 1.537(5) .
C7 C10 1.517(6) .
C7 C8 1.531(6) .
C7 C9 1.533(7) .
C8 H8A 0.9800 .
C8 H8B 0.9800 .
C8 H8C 0.9800 .
C9 H9A 0.9800 .
C9 H9B 0.9800 .
C9 H9C 0.9800 .
C10 H10A 0.9800 .
C10 H10B 0.9800 .
C10 H10C 0.9800 .
C11 C14 1.525(6) .
C11 C12 1.535(6) .
C11 C13 1.547(6) .
C12 H12A 0.9800 .
C12 H12B 0.9800 .
C12 H12C 0.9800 .
C13 H13A 0.9800 .
C13 H13B 0.9800 .
C13 H13C 0.9800 .
C14 H14A 0.9800 .
C14 H14B 0.9800 .
C14 H14C 0.9800 .
C15 C16 1.510(6) .
C15 H15A 0.9900 .
C15 H15B 0.9900 .
C16 H16A 0.9900 .
C16 H16B 0.9900 .
C17 C18 1.392(5) .
C17 C22 1.400(5) .
C18 C19 1.420(5) .
C19 C20 1.392(5) .
C19 C27 1.540(5) .
C20 C21 1.399(5) .
C20 H20 0.9500 .
C21 C22 1.393(6) .
C21 C23 1.530(5) .
C22 H22 0.9500 .
C23 C26 1.523(6) .
C23 C25 1.527(6) .
C23 C24 1.537(6) .
C24 H24A 0.9800 .
C24 H24B 0.9800 .
C24 H24C 0.9800 .
C25 H25A 0.9800 .
C25 H25B 0.9800 .
C25 H25C 0.9800 .
C26 H26A 0.9800 .
C26 H26B 0.9800 .
C26 H26C 0.9800 .
C27 C29 1.530(5) .
C27 C30 1.536(6) .
C27 C28 1.542(6) .
C28 H28A 0.9800 .
C28 H28B 0.9800 .
C28 H28C 0.9800 .
C29 H29A 0.9800 .
C29 H29B 0.9800 .
C29 H29C 0.9800 .
C30 H30A 0.9800 .
C30 H30B 0.9800 .
C30 H30C 0.9800 .
C31 C36 1.360(8) .
C31 C32 1.375(8) .
C31 H31 0.9500 .
C32 C33 1.341(8) .
C32 H32 0.9500 .
C33 C34 1.381(9) .
C33 H33 0.9500 .
C34 C35 1.395(8) .
C34 H34 0.9500 .
C35 C36 1.377(8) .
C35 H35 0.9500 .
C36 H36 0.9500 .

loop_
_geom_torsion_atom_site_label_1
_geom_torsion_atom_site_label_2
_geom_torsion_atom_site_label_3
_geom_torsion_atom_site_label_4
_geom_torsion
_geom_torsion_site_symmetry_1
O2 Zr1 S1 C2 158.65(15) .
O2 Zr1 S1 C2 60.71(19) 4
O1 Zr1 S1 C2 3.41(15) .
O1 Zr1 S1 C2 -107.88(15) 4
S2 Zr1 S1 C2 -154.88(13) 4
S2 Zr1 S1 C2 87.89(13) .
S1 Zr1 S1 C2 -54.10(13) 4
O2 Zr1 S1 C15 57.59(16) .
O2 Zr1 S1 C15 -40.3(2) 4
O1 Zr1 S1 C15 -97.65(16) .
O1 Zr1 S1 C15 151.06(16) 4
S2 Zr1 S1 C15 104.06(15) 4
S2 Zr1 S1 C15 -13.17(14) .
S1 Zr1 S1 C15 -155.16(15) 4
O2 Zr1 S2 C17 4.84(15) .
O2 Zr1 S2 C17 -106.44(15) 4
O1 Zr1 S2 C17 159.95(15) .
O1 Zr1 S2 C17 62.54(19) 4
S2 Zr1 S2 C17 -52.49(13) 4
S1 Zr1 S2 C17 -153.70(13) 4
S1 Zr1 S2 C17 89.56(13) .
O2 Zr1 S2 C16 -96.11(17) .
O2 Zr1 S2 C16 152.61(17) 4
O1 Zr1 S2 C16 59.00(16) .
O1 Zr1 S2 C16 -38.4(2) 4
S2 Zr1 S2 C16 -153.44(15) 4
S1 Zr1 S2 C16 105.35(15) 4
S1 Zr1 S2 C16 -11.39(15) .
O2 Zr1 O1 C1 -39.0(4) .
O2 Zr1 O1 C1 -150.8(4) 4
O1 Zr1 O1 C1 68.1(3) 4
S2 Zr1 O1 C1 157.3(3) 4
S2 Zr1 O1 C1 -75.6(4) .
S1 Zr1 O1 C1 130.8(4) 4
S1 Zr1 O1 C1 -0.3(3) .
O2 Zr1 O2 C18 64.5(3) 4
O1 Zr1 O2 C18 -42.6(4) .
O1 Zr1 O2 C18 -154.3(4) 4
S2 Zr1 O2 C18 127.7(4) 4
S2 Zr1 O2 C18 -3.7(3) .
S1 Zr1 O2 C18 154.4(3) 4
S1 Zr1 O2 C18 -78.9(3) .
Zr1 O1 C1 C2 -4.4(6) .
Zr1 O1 C1 C6 174.0(3) .
O1 C1 C2 C3 -176.9(3) .
C6 C1 C2 C3 4.7(6) .
O1 C1 C2 S1 7.9(5) .
C6 C1 C2 S1 -170.4(3) .
C15 S1 C2 C1 100.7(3) .
Zr1 S1 C2 C1 -6.7(3) .
C15 S1 C2 C3 -74.5(3) .
Zr1 S1 C2 C3 178.2(3) .
C1 C2 C3 C4 -0.5(6) .
S1 C2 C3 C4 174.4(3) .
C2 C3 C4 C5 -2.4(6) .
C2 C3 C4 C7 175.3(4) .
C3 C4 C5 C6 1.3(6) .
C7 C4 C5 C6 -176.5(4) .
C4 C5 C6 C1 2.8(6) .
C4 C5 C6 C11 -172.5(4) .
O1 C1 C6 C5 176.1(3) .
C2 C1 C6 C5 -5.6(5) .
O1 C1 C6 C11 -8.7(6) .
C2 C1 C6 C11 169.6(4) .
C3 C4 C7 C10 -87.3(5) .
C5 C4 C7 C10 90.3(5) .
C3 C4 C7 C8 34.5(6) .
C5 C4 C7 C8 -147.8(4) .
C3 C4 C7 C9 153.7(4) .
C5 C4 C7 C9 -28.6(6) .
C5 C6 C11 C14 -6.2(5) .
C1 C6 C11 C14 178.7(4) .
C5 C6 C11 C12 -126.8(4) .
C1 C6 C11 C12 58.2(5) .
C5 C6 C11 C13 112.7(4) .
C1 C6 C11 C13 -62.4(5) .
C2 S1 C15 C16 -54.2(3) .
Zr1 S1 C15 C16 44.7(3) .
S1 C15 C16 S2 -61.8(4) .
C17 S2 C16 C15 -55.9(3) .
Zr1 S2 C16 C15 42.9(3) .
C16 S2 C17 C18 101.0(3) .
Zr1 S2 C17 C18 -7.2(3) .
C16 S2 C17 C22 -74.7(4) .
Zr1 S2 C17 C22 177.2(3) .
Zr1 O2 C18 C17 -0.2(6) .
Zr1 O2 C18 C19 178.0(3) .
C22 C17 C18 O2 -177.8(3) .
S2 C17 C18 O2 6.7(5) .
C22 C17 C18 C19 3.9(6) .
S2 C17 C18 C19 -171.6(3) .
O2 C18 C19 C20 176.3(3) .
C17 C18 C19 C20 -5.5(5) .
O2 C18 C19 C27 -8.5(6) .
C17 C18 C19 C27 169.7(4) .
C18 C19 C20 C21 3.6(6) .
C27 C19 C20 C21 -171.6(4) .
C19 C20 C21 C22 0.2(6) .
C19 C20 C21 C23 -177.7(4) .
C20 C21 C22 C17 -2.1(6) .
C23 C21 C22 C17 175.7(4) .
C18 C17 C22 C21 0.0(6) .
S2 C17 C22 C21 175.4(3) .
C22 C21 C23 C26 15.2(6) .
C20 C21 C23 C26 -167.0(4) .
C22 C21 C23 C25 135.7(4) .
C20 C21 C23 C25 -46.6(5) .
C22 C21 C23 C24 -105.4(4) .
C20 C21 C23 C24 72.4(5) .
C20 C19 C27 C29 -5.0(6) .
C18 C19 C27 C29 179.9(4) .
C20 C19 C27 C30 -125.2(4) .
C18 C19 C27 C30 59.7(5) .
C20 C19 C27 C28 113.4(4) .
C18 C19 C27 C28 -61.7(5) .
C36 C31 C32 C33 0.3(10) .
C31 C32 C33 C34 0.0(10) .
C32 C33 C34 C35 0.2(9) .
C33 C34 C35 C36 -0.6(8) .
C32 C31 C36 C35 -0.7(10) .
C34 C35 C36 C31 0.9(9) .
